data_7209155
loop_
_publ_author_name
'Jacobs, Ayesha'
'B\'athori, Nikoletta B.'
'Nassimbeni, Luigi R.'
'Sebogisi, Baganetsi K.'

_publ_section_title
;
 Salts of (+)-deoxycholic acid with amines: structure, thermal stability,
 kinetics of salt formation, decomposition and chiral resolution
;
_journal_issue 5
_journal_name_full CrystEngComm
_journal_page_first 931
_journal_paper_doi 10.1039/c2ce26706c
_journal_volume 15
_journal_year 2013
_chemical_absolute_configuration rm
_chemical_formula_sum 'C54 H106.26 N2 O12.3'
_chemical_formula_weight 980.47
_chemical_name_common 'di-(propylammonium deoxycholate) hydrate'
_chemical_name_systematic
;
di-(propylammonium deoxycholate) hydrate
;
_space_group_IT_number 1
_symmetry_cell_setting triclinic
_symmetry_space_group_name_Hall 'P 1'
_symmetry_space_group_name_H-M 'P 1'
_atom_sites_solution_hydrogens geom
_atom_sites_solution_primary direct
_atom_sites_solution_secondary difmap
_audit_creation_method SHELXL-97
_cell_angle_alpha 81.143(2)
_cell_angle_beta 79.051(2)
_cell_angle_gamma 89.485(2)
_cell_formula_units_Z 1
_cell_length_a 7.7287(6)
_cell_length_b 11.5210(9)
_cell_length_c 16.5589(13)
_cell_measurement_reflns_used 11575
_cell_measurement_temperature 173(2)
_cell_measurement_theta_max 28.38
_cell_measurement_theta_min 0.17
_cell_volume 1430.03(19)
_computing_cell_refinement 'SAINT-Plus (Bruker, 2004)'
_computing_data_collection 'APEX2 (Bruker, 2005)'
_computing_data_reduction 'SAINT-Plus and XPREP (Bruker 2004)'
_computing_molecular_graphics 'X-seed (Barbour, 1999)'
_computing_publication_material 'SHELXL-97 (Sheldrick, 1997)'
_computing_structure_refinement 'SHELXL-97 (Sheldrick, 1997)'
_computing_structure_solution 'SHELXS-97 (Sheldrick, 1990)'
_diffrn_ambient_temperature 173(2)
_diffrn_measured_fraction_theta_full 0.994
_diffrn_measured_fraction_theta_max 0.994
_diffrn_measurement_device_type 'Bruker Kappa Duo Apex II diffractometer'
_diffrn_measurement_method '1.2\% \f scans and \w scans'
_diffrn_radiation_monochromator graphite
_diffrn_radiation_source 'fine-focus sealed tube'
_diffrn_radiation_type MoK\a
_diffrn_radiation_wavelength 0.71073
_diffrn_reflns_av_R_equivalents 0.0304
_diffrn_reflns_av_sigmaI/netI 0.0467
_diffrn_reflns_limit_h_max 10
_diffrn_reflns_limit_h_min -10
_diffrn_reflns_limit_k_max 12
_diffrn_reflns_limit_k_min -15
_diffrn_reflns_limit_l_max 22
_diffrn_reflns_limit_l_min -16
_diffrn_reflns_number 11575
_diffrn_reflns_theta_full 28.38
_diffrn_reflns_theta_max 28.38
_diffrn_reflns_theta_min 2.03
_exptl_absorpt_coefficient_mu 0.079
_exptl_absorpt_correction_type none
_exptl_crystal_colour colourless
_exptl_crystal_density_diffrn 1.138
_exptl_crystal_density_meas ?
_exptl_crystal_density_method 'not measured'
_exptl_crystal_description rectangular
_exptl_crystal_F_000 542.7
_exptl_crystal_size_max 0.32
_exptl_crystal_size_mid 0.27
_exptl_crystal_size_min 0.20
_refine_diff_density_max 0.308
_refine_diff_density_min -0.191
_refine_diff_density_rms 0.039
_refine_ls_extinction_method none
_refine_ls_goodness_of_fit_ref 1.032
_refine_ls_hydrogen_treatment mixed
_refine_ls_matrix_type full
_refine_ls_number_parameters 749
_refine_ls_number_reflns 7136
_refine_ls_number_restraints 14
_refine_ls_restrained_S_all 1.031
_refine_ls_R_factor_all 0.0543
_refine_ls_R_factor_gt 0.0442
_refine_ls_shift/su_max 0.005
_refine_ls_shift/su_mean 0.000
_refine_ls_structure_factor_coef Fsqd
_refine_ls_weighting_details 'calc w=1/[\s^2^(Fo^2^)+(0.0648P)^2^+0.0250P] where P=(Fo^2^+2Fc^2^)/3'
_refine_ls_weighting_scheme calc
_refine_ls_wR_factor_gt 0.1070
_refine_ls_wR_factor_ref 0.1134
_reflns_number_gt 6048
_reflns_number_total 7136
_reflns_threshold_expression >2sigma(I)
_cod_data_source_file c2ce26706c.txt
_cod_data_source_block c:\
_cod_depositor_comments
;
The following automatic conversions were performed:

'_symmetry_cell_setting' value 'Triclinic' changed to 'triclinic'
according to /home/saulius/struct/CIF-dictionaries/cif_core.dic
dictionary named 'cif_core.dic' version 2.4.2 from 2011-04-26.

Automatic conversion script
Id: cif_fix_values 1891 2012-01-12 08:04:46Z andrius 

The following automatic conversions were performed:

'_exptl_crystal_density_meas' value 'not measured' was changed to '?'
- the value is perceived as not measured.

Automatic conversion script
Id: cif_fix_values 3008 2015-01-20 13:52:24Z robertas 
;
_cod_original_formula_sum 'C54 H106.26 N2 O12.30'
_cod_database_code 7209155

loop_
_symmetry_equiv_pos_as_xyz
'x, y, z'

loop_
_atom_site_label
_atom_site_type_symbol
_atom_site_fract_x
_atom_site_fract_y
_atom_site_fract_z
_atom_site_U_iso_or_equiv
_atom_site_adp_type
_atom_site_occupancy
_atom_site_symmetry_multiplicity
_atom_site_calc_flag
_atom_site_refinement_flags
_atom_site_disorder_assembly
_atom_site_disorder_group
O12B O 0.7634(2) 0.20488(15) 0.79047(10) 0.0274(4) Uani 1 1 d . . .
O24B O 0.8472(3) -0.30162(16) 0.64235(11) 0.0321(4) Uani 1 1 d . . .
C9B C 0.5378(3) 0.3049(2) 0.93659(14) 0.0215(4) Uani 1 1 d . . .
H7 H 0.5003 0.3242 0.8816 0.026 Uiso 1 1 calc R . .
C13B C 0.7153(3) 0.07561(19) 0.92224(14) 0.0203(4) Uani 1 1 d . . .
C17B C 0.7415(3) -0.03546(19) 0.87864(14) 0.0219(4) Uani 1 1 d . . .
H9 H 0.7278 -0.0112 0.8196 0.026 Uiso 1 1 calc R . .
C11B C 0.7381(3) 0.2948(2) 0.91689(15) 0.0245(5) Uani 1 1 d . . .
H10A H 0.7829 0.2871 0.9696 0.029 Uiso 1 1 calc R . .
H10B H 0.7890 0.3684 0.8817 0.029 Uiso 1 1 calc R . .
O13 O 1.0883(3) -0.36082(17) 0.50893(13) 0.0385(5) Uani 1 1 d . . .
O24A O 0.9744(3) -0.39425(16) 0.74251(13) 0.0376(5) Uani 1 1 d . . .
C7B C 0.2429(3) 0.2012(2) 0.98431(16) 0.0280(5) Uani 1 1 d . . .
H16A H 0.1815 0.1278 1.0148 0.034 Uiso 1 1 calc R . .
H16B H 0.2175 0.2134 0.9273 0.034 Uiso 1 1 calc R . .
C12B C 0.8032(3) 0.1905(2) 0.87203(14) 0.0222(4) Uani 1 1 d . . .
H17 H 0.9338 0.1850 0.8676 0.027 Uiso 1 1 calc R . .
C4B C 0.2253(4) 0.4669(2) 0.90378(17) 0.0318(5) Uani 1 1 d . . .
H19A H 0.2511 0.4057 0.8675 0.038 Uiso 1 1 calc R . .
H19B H 0.0973 0.4819 0.9112 0.038 Uiso 1 1 calc R . .
O3B O 0.3006(3) 0.61064(18) 0.77703(13) 0.0412(5) Uani 1 1 d D . .
C14B C 0.5133(3) 0.08883(19) 0.93242(14) 0.0210(4) Uani 1 1 d . . .
H21 H 0.4867 0.1082 0.8751 0.025 Uiso 1 1 calc R . .
C10B C 0.4730(3) 0.4073(2) 0.98530(16) 0.0266(5) Uani 1 1 d . . .
C24B C 0.9023(3) -0.3069(2) 0.71017(15) 0.0258(5) Uani 1 1 d . . .
C5B C 0.2715(3) 0.4203(2) 0.98936(17) 0.0301(5) Uani 1 1 d . . .
H27 H 0.2304 0.4793 1.0268 0.036 Uiso 1 1 calc R . .
C6B C 0.1714(3) 0.3042(2) 1.02811(17) 0.0311(5) Uani 1 1 d . . .
H28A H 0.1802 0.2862 1.0876 0.037 Uiso 1 1 calc R . .
H28B H 0.0452 0.3136 1.0251 0.037 Uiso 1 1 calc R . .
C8B C 0.4412(3) 0.1878(2) 0.97946(14) 0.0222(4) Uani 1 1 d . . .
H29 H 0.4645 0.1698 1.0374 0.027 Uiso 1 1 calc R . .
C1B C 0.5634(3) 0.5254(2) 0.94279(18) 0.0309(5) Uani 1 1 d . . .
H33A H 0.5249 0.5860 0.9784 0.037 Uiso 1 1 calc R . .
H33B H 0.6925 0.5178 0.9380 0.037 Uiso 1 1 calc R . .
C23B C 0.8721(4) -0.1990(2) 0.75373(15) 0.0269(5) Uani 1 1 d . . .
H40A H 0.9452 -0.1329 0.7189 0.032 Uiso 1 1 calc R . .
H40B H 0.7471 -0.1768 0.7574 0.032 Uiso 1 1 calc R . .
C16B C 0.5789(3) -0.1152(2) 0.92388(15) 0.0282(5) Uani 1 1 d . . .
H41A H 0.5290 -0.1526 0.8832 0.034 Uiso 1 1 calc R . .
H41B H 0.6140 -0.1777 0.9654 0.034 Uiso 1 1 calc R . .
C2B C 0.5233(4) 0.5662(2) 0.85692(18) 0.0321(6) Uani 1 1 d . . .
H42A H 0.5684 0.5085 0.8199 0.039 Uiso 1 1 calc R . .
H42B H 0.5843 0.6425 0.8332 0.039 Uiso 1 1 calc R . .
C3B C 0.3267(4) 0.5795(2) 0.86063(18) 0.0334(6) Uani 1 1 d . . .
H44 H 0.2850 0.6449 0.8924 0.040 Uiso 1 1 calc R . .
C18B C 0.7751(3) 0.0514(2) 1.00622(15) 0.0271(5) Uani 1 1 d . . .
H45A H 0.7353 -0.0277 1.0343 0.041 Uiso 1 1 calc R . .
H45B H 0.7242 0.1094 1.0410 0.041 Uiso 1 1 calc R . .
H45C H 0.9040 0.0569 0.9971 0.041 Uiso 1 1 calc R . .
C15B C 0.4417(3) -0.0360(2) 0.96726(16) 0.0273(5) Uani 1 1 d . . .
H46A H 0.3244 -0.0478 0.9537 0.033 Uiso 1 1 calc R . .
H46B H 0.4319 -0.0523 1.0284 0.033 Uiso 1 1 calc R . .
C20B C 0.9168(3) -0.0995(2) 0.87707(16) 0.0271(5) Uani 1 1 d . . .
H47 H 0.9323 -0.1209 0.9361 0.033 Uiso 1 1 calc R . .
C19B C 0.5114(4) 0.3858(3) 1.07464(17) 0.0364(6) Uani 1 1 d . . .
H48A H 0.4601 0.4487 1.1047 0.055 Uiso 1 1 calc R . .
H48B H 0.6392 0.3852 1.0721 0.055 Uiso 1 1 calc R . .
H48C H 0.4594 0.3100 1.1038 0.055 Uiso 1 1 calc R . .
C22B C 0.9146(4) -0.2150(2) 0.84069(16) 0.0289(5) Uani 1 1 d . . .
H54A H 1.0314 -0.2516 0.8390 0.035 Uiso 1 1 calc R . .
H54B H 0.8262 -0.2699 0.8784 0.035 Uiso 1 1 calc R . .
C21B C 1.0763(4) -0.0229(2) 0.83024(19) 0.0346(6) Uani 1 1 d . . .
H56A H 1.0975 0.0377 0.8630 0.052 Uiso 1 1 calc R . .
H56B H 1.0531 0.0145 0.7762 0.052 Uiso 1 1 calc R . .
H56C H 1.1804 -0.0720 0.8216 0.052 Uiso 1 1 calc R . .
O12A O 1.0082(2) 0.83435(14) 0.40761(10) 0.0262(4) Uani 1 1 d D . .
O24D O 1.1386(3) 1.43348(15) 0.45391(12) 0.0337(4) Uani 1 1 d . . .
C13A C 1.0661(3) 0.96141(19) 0.27440(13) 0.0206(4) Uani 1 1 d . . .
C9A C 0.8956(3) 0.7337(2) 0.26260(15) 0.0224(4) Uani 1 1 d . . .
H6 H 0.8120 0.7185 0.3173 0.027 Uiso 1 1 calc R . .
C11A C 1.0802(3) 0.7405(2) 0.28277(15) 0.0234(5) Uani 1 1 d . . .
H12A H 1.1681 0.7441 0.2304 0.028 Uiso 1 1 calc R . .
H12B H 1.1000 0.6675 0.3197 0.028 Uiso 1 1 calc R . .
C12A C 1.1127(3) 0.84610(19) 0.32484(14) 0.0217(4) Uani 1 1 d . . .
H15 H 1.2401 0.8494 0.3285 0.026 Uiso 1 1 calc R . .
O24C O 0.9417(3) 1.32789(18) 0.55194(13) 0.0447(5) Uani 1 1 d . . .
C24A C 1.0577(4) 1.3394(2) 0.48697(16) 0.0294(5) Uani 1 1 d . . .
C17A C 1.0578(3) 1.07321(19) 0.31640(14) 0.0222(5) Uani 1 1 d . . .
H17A H 0.9954 1.0503 0.3754 0.027 Uiso 1 1 calc R . .
C14A C 0.8738(3) 0.9510(2) 0.26294(14) 0.0217(4) Uani 1 1 d . . .
H26 H 0.7994 0.9330 0.3199 0.026 Uiso 1 1 calc R . .
C5A C 0.6731(4) 0.6237(2) 0.20585(17) 0.0316(5) Uani 1 1 d . . .
H30 H 0.6640 0.5639 0.1689 0.038 Uiso 1 1 calc R . .
C18A C 1.1956(3) 0.9834(2) 0.19048(15) 0.0264(5) Uani 1 1 d . . .
H31A H 1.1757 1.0612 0.1607 0.040 Uiso 1 1 calc R . .
H31B H 1.1769 0.9232 0.1570 0.040 Uiso 1 1 calc R . .
H31C H 1.3168 0.9799 0.2003 0.040 Uiso 1 1 calc R . .
C8A C 0.8405(3) 0.8513(2) 0.21634(14) 0.0230(5) Uani 1 1 d . . .
H32 H 0.9156 0.8662 0.1594 0.028 Uiso 1 1 calc R . .
C4A C 0.5471(3) 0.5839(2) 0.28932(18) 0.0327(6) Uani 1 1 d . . .
H34A H 0.5424 0.6467 0.3242 0.039 Uiso 1 1 calc R . .
H34B H 0.4271 0.5731 0.2785 0.039 Uiso 1 1 calc R . .
C10A C 0.8688(3) 0.6296(2) 0.21604(17) 0.0289(5) Uani 1 1 d . . .
C7A C 0.6479(3) 0.8433(2) 0.20746(16) 0.0277(5) Uani 1 1 d . . .
H36A H 0.5716 0.8331 0.2634 0.033 Uiso 1 1 calc R . .
H36B H 0.6160 0.9177 0.1756 0.033 Uiso 1 1 calc R . .
C20A C 1.2305(3) 1.1365(2) 0.31882(15) 0.0270(5) Uani 1 1 d . . .
H38 H 1.2928 1.1599 0.2599 0.032 Uiso 1 1 calc R . .
C6A C 0.6145(4) 0.7414(3) 0.16331(17) 0.0349(6) Uani 1 1 d . . .
H39A H 0.6790 0.7570 0.1049 0.042 Uiso 1 1 calc R . .
H39B H 0.4871 0.7362 0.1624 0.042 Uiso 1 1 calc R . .
C16A C 0.9321(4) 1.1544(2) 0.27070(16) 0.0294(5) Uani 1 1 d . . .
H50A H 0.8487 1.1926 0.3112 0.035 Uiso 1 1 calc R . .
H50B H 1.0010 1.2165 0.2294 0.035 Uiso 1 1 calc R . .
C23A C 1.0988(4) 1.2298(2) 0.44711(16) 0.0368(6) Uani 1 1 d . . .
H51A H 0.9864 1.1874 0.4499 0.044 Uiso 1 1 calc R . .
H51B H 1.1703 1.1780 0.4807 0.044 Uiso 1 1 calc R . .
C22A C 1.1959(4) 1.2496(2) 0.35722(16) 0.0295(5) Uani 1 1 d . . .
H52A H 1.3102 1.2897 0.3542 0.035 Uiso 1 1 calc R . .
H52B H 1.1262 1.3026 0.3235 0.035 Uiso 1 1 calc R . .
C19A C 0.9900(4) 0.6432(3) 0.12957(19) 0.0406(7) Uani 1 1 d . . .
H53A H 0.9614 0.5813 0.0995 0.061 Uiso 1 1 calc R . .
H53B H 1.1132 0.6368 0.1362 0.061 Uiso 1 1 calc R . .
H53C H 0.9725 0.7202 0.0980 0.061 Uiso 1 1 calc R . .
C2A C 0.7897(4) 0.4768(2) 0.3479(2) 0.0357(6) Uani 1 1 d . . .
H55A H 0.8233 0.3994 0.3750 0.043 Uiso 1 1 calc R . .
H55B H 0.8024 0.5355 0.3843 0.043 Uiso 1 1 calc R . .
C1A C 0.9111(4) 0.5105(2) 0.26413(19) 0.0349(6) Uani 1 1 d . . .
H58A H 0.9032 0.4485 0.2296 0.042 Uiso 1 1 calc R . .
H58B H 1.0341 0.5137 0.2729 0.042 Uiso 1 1 calc R . .
C3A C 0.6003(4) 0.4709(2) 0.33722(18) 0.0342(6) Uani 1 1 d . . .
H60B H 0.585(4) 0.404(3) 0.306(2) 0.041 Uiso 1 1 d . . .
C15A C 0.8311(4) 1.0765(2) 0.22690(16) 0.0288(5) Uani 1 1 d . . .
H61A H 0.7028 1.0900 0.2397 0.035 Uiso 1 1 calc R . .
H61B H 0.8725 1.0919 0.1658 0.035 Uiso 1 1 calc R . .
C21A C 1.3552(4) 1.0578(3) 0.3640(2) 0.0374(6) Uani 1 1 d . . .
H62A H 1.2884 1.0153 0.4163 0.056 Uiso 1 1 calc R . .
H62B H 1.4476 1.1066 0.3760 0.056 Uiso 1 1 calc R . .
H62C H 1.4091 1.0014 0.3286 0.056 Uiso 1 1 calc R . .
N1G N 0.8060(3) 0.9122(2) 0.54997(15) 0.0300(5) Uani 1 1 d D . .
C1G C 0.6230(4) 0.9163(3) 0.53442(18) 0.0374(6) Uani 1 1 d . . .
H59A H 0.6056 0.8555 0.5003 0.045 Uiso 1 1 calc R . .
H59B H 0.6028 0.9940 0.5031 0.045 Uiso 1 1 calc R . .
C2G C 0.4925(5) 0.8953(4) 0.6160(2) 0.0513(8) Uani 1 1 d . . .
H64A H 0.5117 0.9556 0.6503 0.062 Uiso 1 1 calc R . .
H64B H 0.5129 0.8174 0.6470 0.062 Uiso 1 1 calc R . .
C3G C 0.3030(5) 0.9002(5) 0.6026(3) 0.0760(13) Uani 1 1 d . . .
H65A H 0.2879 0.8486 0.5625 0.114 Uiso 1 1 calc R . .
H65B H 0.2761 0.9810 0.5811 0.114 Uiso 1 1 calc R . .
H65C H 0.2230 0.8741 0.6557 0.114 Uiso 1 1 calc R . .
O43 O 0.8481(5) 0.4174(2) 0.69234(16) 0.0426(11) Uani 0.828(9) 1 d P A 3
O49 O 0.8409(4) 0.10535(19) 0.63364(14) 0.0510(6) Uani 1 1 d D . .
O57 O 0.4574(4) 0.6464(2) 0.49932(16) 0.0542(6) Uani 1 1 d D . .
N1GB N 0.512(5) 0.520(2) 0.648(2) 0.058(9) Uani 0.357(12) 1 d P B 1
C32A C 0.5091(10) 0.3993(6) 0.6543(5) 0.063(2) Uani 0.643(12) 1 d P B 2
H2A1 H 0.5430 0.3597 0.7063 0.076 Uiso 0.643(12) 1 calc PR B 2
H2A2 H 0.5862 0.3705 0.6068 0.076 Uiso 0.643(12) 1 calc PR B 2
C32B C 0.3231(11) 0.3692(6) 0.6548(5) 0.062(2) Uani 0.643(12) 1 d P B 2
H2B1 H 0.2913 0.4057 0.6015 0.075 Uiso 0.643(12) 1 calc PR B 2
H2B2 H 0.2459 0.4017 0.7004 0.075 Uiso 0.643(12) 1 calc PR B 2
C1C C 0.345(3) 0.1961(14) 0.6664(17) 0.075(5) Uani 0.357(12) 1 d P B 1
H1C1 H 0.4152 0.1897 0.6114 0.112 Uiso 0.357(12) 1 calc PR B 1
H1C2 H 0.2199 0.1990 0.6633 0.112 Uiso 0.357(12) 1 calc PR B 1
H1C3 H 0.3656 0.1277 0.7064 0.112 Uiso 0.357(12) 1 calc PR B 1
C31B C 0.3993(15) 0.3070(9) 0.6946(7) 0.054(3) Uani 0.357(12) 1 d P B 1
H1B1 H 0.3053 0.3285 0.7390 0.065 Uiso 0.357(12) 1 calc PR B 1
H1B2 H 0.5082 0.2932 0.7176 0.065 Uiso 0.357(12) 1 calc PR B 1
C31A C 0.4311(17) 0.4056(10) 0.6223(7) 0.051(3) Uani 0.357(12) 1 d P B 1
H1A1 H 0.3186 0.4257 0.6038 0.061 Uiso 0.357(12) 1 calc PR B 1
H1A2 H 0.5138 0.3800 0.5753 0.061 Uiso 0.357(12) 1 calc PR B 1
C2C C 0.292(2) 0.2364(11) 0.6664(12) 0.111(5) Uani 0.643(12) 1 d P B 2
H2C1 H 0.3118 0.2008 0.7214 0.166 Uiso 0.643(12) 1 calc PR B 2
H2C2 H 0.3728 0.2032 0.6232 0.166 Uiso 0.643(12) 1 calc PR B 2
H2C3 H 0.1698 0.2199 0.6620 0.166 Uiso 0.643(12) 1 calc PR B 2
N1GA N 0.534(3) 0.5223(14) 0.6476(11) 0.048(4) Uani 0.643(12) 1 d P B 2
H5D H 0.875(5) 0.914(3) 0.506(2) 0.036(9) Uiso 1 1 d . . .
H9D H 0.827(4) 0.970(3) 0.575(2) 0.033(8) Uiso 1 1 d . . .
H12 H 0.787(5) 0.273(4) 0.763(2) 0.049(10) Uiso 1 1 d . . .
O3A O 0.4941(3) 0.44690(18) 0.41897(13) 0.0401(5) Uani 1 1 d . . .
H18 H 0.869(5) 0.169(2) 0.605(2) 0.046(10) Uiso 1 1 d D . .
H23 H 0.825(7) 0.111(4) 0.6831(14) 0.084(15) Uiso 1 1 d D . .
H2D H 0.822(4) 0.8419(14) 0.5791(18) 0.038(8) Uiso 1 1 d D . .
H8 H 0.465(9) 0.582(4) 0.474(4) 0.11(2) Uiso 1 1 d D . .
H13 H 0.342(3) 0.665(5) 0.503(4) 0.11(2) Uiso 1 1 d D . .
H6A H 0.376(6) 0.448(4) 0.422(3) 0.059(11) Uiso 1 1 d . . .
H5G H 0.452(6) 0.553(4) 0.691(3) 0.058(9) Uiso 1 1 d . . .
H2G H 0.511(6) 0.568(4) 0.603(3) 0.058(9) Uiso 1 1 d . . .
H19 H 1.013(8) -0.358(5) 0.558(4) 0.094(17) Uiso 1 1 d . . .
H12D H 1.037(4) 0.762(2) 0.4379(18) 0.042(9) Uiso 1 1 d D . .
H9G H 0.660(10) 0.532(6) 0.649(4) 0.12(2) Uiso 1 1 d . . .
H6B H 0.182(3) 0.608(4) 0.771(3) 0.078(14) Uiso 1 1 d D . .
O43A O 0.9662(19) 0.3869(11) 0.7007(7) 0.034(4) Uiso 0.172(9) 1 d P A 4
H5Y H 0.911(6) 0.403(4) 0.647(3) 0.036(10) Uiso 0.828(9) 1 d P A 3
H6Y H 0.898(7) 0.477(5) 0.701(3) 0.060(15) Uiso 0.828(9) 1 d P A 3
O5 O 0.6212(14) 0.2159(9) 0.4860(6) 0.065(2) Uiso 0.30 1 d PD . .
H102 H 0.66(2) 0.233(14) 0.530(7) 0.084(15) Uiso 0.30 1 d PD . .
H75 H 0.58(2) 0.284(8) 0.460(9) 0.084(15) Uiso 0.30 1 d PD . .
H12C H 1.082(6) -0.431(4) 0.496(3) 0.072(13) Uiso 1 1 d . . .

loop_
_atom_site_aniso_label
_atom_site_aniso_U_11
_atom_site_aniso_U_22
_atom_site_aniso_U_33
_atom_site_aniso_U_23
_atom_site_aniso_U_13
_atom_site_aniso_U_12
O12B 0.0376(10) 0.0210(8) 0.0214(8) -0.0009(7) -0.0018(7) -0.0028(7)
O24B 0.0435(11) 0.0270(9) 0.0282(9) -0.0106(7) -0.0078(8) 0.0069(8)
C9B 0.0224(11) 0.0210(10) 0.0222(10) -0.0071(8) -0.0042(8) -0.0001(8)
C13B 0.0237(11) 0.0178(10) 0.0201(10) -0.0042(8) -0.0050(8) 0.0001(8)
C17B 0.0271(12) 0.0192(10) 0.0197(10) -0.0039(8) -0.0045(9) -0.0005(8)
C11B 0.0221(11) 0.0234(11) 0.0298(12) -0.0067(9) -0.0071(9) -0.0006(9)
O13 0.0578(14) 0.0233(9) 0.0316(10) -0.0060(8) -0.0004(9) 0.0059(9)
O24A 0.0509(12) 0.0250(9) 0.0428(11) -0.0105(8) -0.0200(9) 0.0128(8)
C7B 0.0222(12) 0.0319(12) 0.0289(12) -0.0033(10) -0.0034(9) -0.0052(9)
C12B 0.0215(11) 0.0202(10) 0.0242(11) -0.0041(8) -0.0021(9) -0.0007(8)
C4B 0.0247(12) 0.0309(13) 0.0408(14) -0.0106(11) -0.0049(11) 0.0062(10)
O3B 0.0362(12) 0.0424(11) 0.0411(11) 0.0023(9) -0.0049(9) 0.0107(9)
C14B 0.0224(11) 0.0198(10) 0.0208(10) -0.0039(8) -0.0032(9) -0.0026(8)
C10B 0.0261(12) 0.0258(11) 0.0313(12) -0.0132(9) -0.0070(10) 0.0019(9)
C24B 0.0250(12) 0.0236(11) 0.0287(12) -0.0070(9) -0.0021(9) -0.0024(9)
C5B 0.0262(13) 0.0306(13) 0.0339(13) -0.0114(10) -0.0023(10) 0.0059(10)
C6B 0.0232(12) 0.0368(14) 0.0327(13) -0.0088(11) -0.0012(10) 0.0006(10)
C8B 0.0220(11) 0.0237(10) 0.0211(10) -0.0053(8) -0.0027(8) -0.0025(8)
C1B 0.0273(13) 0.0225(11) 0.0462(15) -0.0155(10) -0.0074(11) 0.0026(10)
C23B 0.0346(13) 0.0218(11) 0.0252(12) -0.0064(9) -0.0060(10) 0.0012(9)
C16B 0.0363(14) 0.0209(11) 0.0271(12) -0.0035(9) -0.0056(10) -0.0042(10)
C2B 0.0269(13) 0.0250(12) 0.0426(15) -0.0051(11) -0.0024(11) 0.0004(10)
C3B 0.0332(14) 0.0265(12) 0.0396(15) -0.0049(10) -0.0054(11) 0.0057(10)
C18B 0.0324(13) 0.0268(11) 0.0243(11) -0.0064(9) -0.0094(10) 0.0025(10)
C15B 0.0279(13) 0.0243(11) 0.0285(12) -0.0044(9) -0.0016(10) -0.0059(9)
C20B 0.0317(13) 0.0245(11) 0.0285(12) -0.0084(9) -0.0110(10) 0.0071(10)
C19B 0.0401(16) 0.0418(15) 0.0334(13) -0.0214(11) -0.0102(12) 0.0045(12)
C22B 0.0362(14) 0.0235(11) 0.0293(12) -0.0071(9) -0.0101(10) 0.0067(10)
C21B 0.0285(13) 0.0318(13) 0.0477(16) -0.0166(11) -0.0092(12) 0.0043(10)
O12A 0.0346(10) 0.0208(8) 0.0213(8) -0.0018(6) -0.0020(7) 0.0044(7)
O24D 0.0364(10) 0.0237(8) 0.0408(11) -0.0117(7) -0.0010(8) -0.0020(7)
C13A 0.0224(11) 0.0192(10) 0.0194(10) -0.0049(8) -0.0003(8) 0.0007(8)
C9A 0.0204(11) 0.0211(10) 0.0263(11) -0.0094(8) -0.0012(9) 0.0013(8)
C11A 0.0218(11) 0.0196(10) 0.0286(12) -0.0063(9) -0.0027(9) 0.0025(8)
C12A 0.0220(11) 0.0211(10) 0.0213(11) -0.0048(8) -0.0013(9) 0.0024(8)
O24C 0.0598(14) 0.0344(10) 0.0343(11) -0.0124(8) 0.0111(9) -0.0052(9)
C24A 0.0362(14) 0.0264(12) 0.0271(12) -0.0088(9) -0.0060(10) 0.0001(10)
C17A 0.0275(12) 0.0189(10) 0.0187(10) -0.0033(8) -0.0001(9) 0.0001(9)
C14A 0.0225(11) 0.0212(10) 0.0197(10) -0.0028(8) -0.0001(8) 0.0018(8)
C5A 0.0295(13) 0.0328(13) 0.0361(14) -0.0153(11) -0.0074(11) -0.0016(10)
C18A 0.0265(12) 0.0270(12) 0.0235(11) -0.0063(9) 0.0026(9) -0.0002(9)
C8A 0.0233(11) 0.0239(11) 0.0221(11) -0.0067(8) -0.0025(9) 0.0024(9)
C4A 0.0254(13) 0.0322(13) 0.0413(15) -0.0079(11) -0.0065(11) -0.0011(10)
C10A 0.0253(12) 0.0272(12) 0.0371(13) -0.0165(10) -0.0037(10) 0.0013(9)
C7A 0.0256(12) 0.0291(12) 0.0279(12) -0.0028(10) -0.0054(10) 0.0024(9)
C20A 0.0293(12) 0.0241(11) 0.0256(12) -0.0076(9) 0.0029(9) -0.0046(9)
C6A 0.0314(14) 0.0445(15) 0.0308(13) -0.0084(11) -0.0086(11) -0.0022(12)
C16A 0.0350(14) 0.0219(11) 0.0302(12) -0.0046(9) -0.0033(10) 0.0058(10)
C23A 0.0569(18) 0.0218(12) 0.0278(13) -0.0066(10) 0.0040(12) -0.0050(11)
C22A 0.0361(14) 0.0205(11) 0.0302(12) -0.0085(9) 0.0017(10) -0.0043(10)
C19A 0.0370(15) 0.0449(16) 0.0427(16) -0.0280(13) 0.0028(12) -0.0003(12)
C2A 0.0326(14) 0.0227(12) 0.0544(17) -0.0082(11) -0.0131(12) 0.0009(10)
C1A 0.0262(13) 0.0273(12) 0.0545(17) -0.0180(11) -0.0065(12) 0.0027(10)
C3A 0.0326(14) 0.0282(13) 0.0419(15) -0.0079(11) -0.0048(11) -0.0042(11)
C15A 0.0332(13) 0.0232(11) 0.0295(12) -0.0021(9) -0.0071(10) 0.0079(10)
C21A 0.0302(14) 0.0358(14) 0.0513(17) -0.0204(12) -0.0095(12) 0.0026(11)
N1G 0.0364(13) 0.0238(10) 0.0267(11) -0.0031(9) 0.0006(10) 0.0022(9)
C1G 0.0406(16) 0.0365(14) 0.0350(14) -0.0068(11) -0.0063(12) 0.0043(12)
C2G 0.0406(18) 0.065(2) 0.0458(18) -0.0117(15) 0.0015(14) 0.0014(15)
C3G 0.041(2) 0.114(4) 0.075(3) -0.037(3) 0.0017(19) 0.003(2)
O43 0.066(2) 0.0252(13) 0.0303(14) -0.0090(10) 0.0114(13) -0.0087(13)
O49 0.0839(18) 0.0320(11) 0.0314(11) -0.0084(9) 0.0065(11) -0.0146(11)
O57 0.0631(17) 0.0538(15) 0.0500(14) -0.0186(11) -0.0133(12) 0.0001(13)
N1GB 0.058(14) 0.068(14) 0.043(11) 0.011(9) -0.009(8) 0.036(11)
C32A 0.064(4) 0.060(4) 0.070(4) -0.015(3) -0.023(4) 0.017(3)
C32B 0.072(5) 0.056(4) 0.059(4) -0.007(3) -0.016(3) -0.004(3)
C1C 0.072(11) 0.034(8) 0.118(14) 0.001(8) -0.031(9) -0.010(7)
C31B 0.055(6) 0.059(7) 0.052(6) -0.001(5) -0.024(5) -0.008(5)
C31A 0.049(7) 0.059(6) 0.048(6) 0.005(5) -0.028(5) -0.016(5)
C2C 0.139(13) 0.059(8) 0.144(11) 0.011(8) -0.071(10) -0.015(7)
N1GA 0.044(5) 0.061(7) 0.039(6) -0.019(5) 0.000(4) -0.002(4)
O3A 0.0339(12) 0.0410(11) 0.0435(12) -0.0030(9) -0.0054(9) -0.0050(9)

loop_
_atom_type_symbol
_atom_type_description
_atom_type_scat_dispersion_real
_atom_type_scat_dispersion_imag
_atom_type_scat_source
C C 0.0033 0.0000 'International Tables Vol C Tables 4.2.6.8 and 6.1.1.4'
H H 0.0000 0.0000 'International Tables Vol C Tables 4.2.6.8 and 6.1.1.4'
N N 0.0061 0.0000 'International Tables Vol C Tables 4.2.6.8 and 6.1.1.4'
O O 0.0106 0.0000 'International Tables Vol C Tables 4.2.6.8 and 6.1.1.4'

loop_
_geom_angle_atom_site_label_1
_geom_angle_atom_site_label_2
_geom_angle_atom_site_label_3
_geom_angle
C12B O12B H12 114(3)
C11B C9B C8B 113.35(18)
C11B C9B C10B 113.95(19)
C8B C9B C10B 111.06(19)
C11B C9B H7 105.9
C8B C9B H7 105.9
C10B C9B H7 105.9
C18B C13B C12B 109.39(19)
C18B C13B C14B 112.23(19)
C12B C13B C14B 107.95(18)
C18B C13B C17B 109.90(18)
C12B C13B C17B 116.53(18)
C14B C13B C17B 100.62(18)
C20B C17B C13B 117.98(19)
C20B C17B C16B 112.84(19)
C13B C17B C16B 103.05(18)
C20B C17B H9 107.5
C13B C17B H9 107.5
C16B C17B H9 107.5
C9B C11B C12B 114.33(19)
C9B C11B H10A 108.7
C12B C11B H10A 108.7
C9B C11B H10B 108.7
C12B C11B H10B 108.7
H10A C11B H10B 107.6
H19 O13 H12C 109(5)
C8B C7B C6B 112.2(2)
C8B C7B H16A 109.2
C6B C7B H16A 109.2
C8B C7B H16B 109.2
C6B C7B H16B 109.2
H16A C7B H16B 107.9
O12B C12B C13B 108.81(18)
O12B C12B C11B 111.31(19)
C13B C12B C11B 109.87(19)
O12B C12B H17 108.9
C13B C12B H17 108.9
C11B C12B H17 108.9
C3B C4B C5B 113.1(2)
C3B C4B H19A 109.0
C5B C4B H19A 109.0
C3B C4B H19B 109.0
C5B C4B H19B 109.0
H19A C4B H19B 107.8
C3B O3B H6B 114(3)
C8B C14B C15B 118.02(19)
C8B C14B C13B 114.00(18)
C15B C14B C13B 103.42(18)
C8B C14B H21 106.9
C15B C14B H21 106.9
C13B C14B H21 106.9
C1B C10B C19B 106.4(2)
C1B C10B C5B 107.9(2)
C19B C10B C5B 109.4(2)
C1B C10B C9B 112.2(2)
C19B C10B C9B 112.0(2)
C5B C10B C9B 108.83(19)
O24A C24B O24B 123.9(2)
O24A C24B C23B 119.8(2)
O24B C24B C23B 116.3(2)
C6B C5B C4B 110.8(2)
C6B C5B C10B 111.3(2)
C4B C5B C10B 112.6(2)
C6B C5B H27 107.3
C4B C5B H27 107.3
C10B C5B H27 107.3
C7B C6B C5B 112.5(2)
C7B C6B H28A 109.1
C5B C6B H28A 109.1
C7B C6B H28B 109.1
C5B C6B H28B 109.1
H28A C6B H28B 107.8
C14B C8B C7B 112.08(19)
C14B C8B C9B 109.65(18)
C7B C8B C9B 109.56(19)
C14B C8B H29 108.5
C7B C8B H29 108.5
C9B C8B H29 108.5
C2B C1B C10B 113.4(2)
C2B C1B H33A 108.9
C10B C1B H33A 108.9
C2B C1B H33B 108.9
C10B C1B H33B 108.9
H33A C1B H33B 107.7
C22B C23B C24B 114.8(2)
C22B C23B H40A 108.6
C24B C23B H40A 108.6
C22B C23B H40B 108.6
C24B C23B H40B 108.6
H40A C23B H40B 107.5
C15B C16B C17B 107.27(19)
C15B C16B H41A 110.3
C17B C16B H41A 110.3
C15B C16B H41B 110.3
C17B C16B H41B 110.3
H41A C16B H41B 108.5
C1B C2B C3B 111.1(2)
C1B C2B H42A 109.4
C3B C2B H42A 109.4
C1B C2B H42B 109.4
C3B C2B H42B 109.4
H42A C2B H42B 108.0
O3B C3B C2B 107.2(2)
O3B C3B C4B 111.6(2)
C2B C3B C4B 111.3(2)
O3B C3B H44 108.9
C2B C3B H44 108.9
C4B C3B H44 108.9
C13B C18B H45A 109.5
C13B C18B H45B 109.5
H45A C18B H45B 109.5
C13B C18B H45C 109.5
H45A C18B H45C 109.5
H45B C18B H45C 109.5
C14B C15B C16B 104.02(19)
C14B C15B H46A 111.0
C16B C15B H46A 111.0
C14B C15B H46B 111.0
C16B C15B H46B 111.0
H46A C15B H46B 109.0
C21B C20B C17B 113.1(2)
C21B C20B C22B 109.9(2)
C17B C20B C22B 111.7(2)
C21B C20B H47 107.3
C17B C20B H47 107.3
C22B C20B H47 107.3
C10B C19B H48A 109.5
C10B C19B H48B 109.5
H48A C19B H48B 109.5
C10B C19B H48C 109.5
H48A C19B H48C 109.5
H48B C19B H48C 109.5
C23B C22B C20B 113.9(2)
C23B C22B H54A 108.8
C20B C22B H54A 108.8
C23B C22B H54B 108.8
C20B C22B H54B 108.8
H54A C22B H54B 107.7
C20B C21B H56A 109.5
C20B C21B H56B 109.5
H56A C21B H56B 109.5
C20B C21B H56C 109.5
H56A C21B H56C 109.5
H56B C21B H56C 109.5
C12A O12A H12D 108(2)
C12A C13A C18A 109.00(18)
C12A C13A C14A 108.25(18)
C18A C13A C14A 111.90(19)
C12A C13A C17A 117.20(18)
C18A C13A C17A 109.40(18)
C14A C13A C17A 100.92(18)
C11A C9A C8A 112.64(18)
C11A C9A C10A 113.65(19)
C8A C9A C10A 111.18(19)
C11A C9A H6 106.3
C8A C9A H6 106.3
C10A C9A H6 106.3
C9A C11A C12A 114.56(19)
C9A C11A H12A 108.6
C12A C11A H12A 108.6
C9A C11A H12B 108.6
C12A C11A H12B 108.6
H12A C11A H12B 107.6
O12A C12A C13A 108.78(18)
O12A C12A C11A 110.63(18)
C13A C12A C11A 110.91(19)
O12A C12A H15 108.8
C13A C12A H15 108.8
C11A C12A H15 108.8
O24D C24A O24C 124.6(2)
O24D C24A C23A 119.3(2)
O24C C24A C23A 116.1(2)
C20A C17A C13A 119.06(19)
C20A C17A C16A 112.50(19)
C13A C17A C16A 103.41(19)
C20A C17A H17A 107.1
C13A C17A H17A 107.1
C16A C17A H17A 107.1
C8A C14A C15A 118.1(2)
C8A C14A C13A 113.98(19)
C15A C14A C13A 103.67(18)
C8A C14A H26 106.8
C15A C14A H26 106.8
C13A C14A H26 106.8
C6A C5A C4A 110.1(2)
C6A C5A C10A 111.7(2)
C4A C5A C10A 112.3(2)
C6A C5A H30 107.5
C4A C5A H30 107.5
C10A C5A H30 107.5
C13A C18A H31A 109.5
C13A C18A H31B 109.5
H31A C18A H31B 109.5
C13A C18A H31C 109.5
H31A C18A H31C 109.5
H31B C18A H31C 109.5
C14A C8A C7A 112.13(19)
C14A C8A C9A 109.26(18)
C7A C8A C9A 110.06(19)
C14A C8A H32 108.4
C7A C8A H32 108.4
C9A C8A H32 108.4
C3A C4A C5A 113.5(2)
C3A C4A H34A 108.9
C5A C4A H34A 108.9
C3A C4A H34B 108.9
C5A C4A H34B 108.9
H34A C4A H34B 107.7
C19A C10A C1A 106.8(2)
C19A C10A C5A 109.4(2)
C1A C10A C5A 107.7(2)
C19A C10A C9A 111.4(2)
C1A C10A C9A 112.0(2)
C5A C10A C9A 109.51(19)
C6A C7A C8A 111.9(2)
C6A C7A H36A 109.2
C8A C7A H36A 109.2
C6A C7A H36B 109.2
C8A C7A H36B 109.2
H36A C7A H36B 107.9
C22A C20A C21A 110.1(2)
C22A C20A C17A 111.7(2)
C21A C20A C17A 113.1(2)
C22A C20A H38 107.2
C21A C20A H38 107.2
C17A C20A H38 107.2
C7A C6A C5A 112.3(2)
C7A C6A H39A 109.1
C5A C6A H39A 109.1
C7A C6A H39B 109.1
C5A C6A H39B 109.1
H39A C6A H39B 107.9
C15A C16A C17A 107.27(19)
C15A C16A H50A 110.3
C17A C16A H50A 110.3
C15A C16A H50B 110.3
C17A C16A H50B 110.3
H50A C16A H50B 108.5
C24A C23A C22A 115.9(2)
C24A C23A H51A 108.3
C22A C23A H51A 108.3
C24A C23A H51B 108.3
C22A C23A H51B 108.3
H51A C23A H51B 107.4
C23A C22A C20A 114.1(2)
C23A C22A H52A 108.7
C20A C22A H52A 108.7
C23A C22A H52B 108.7
C20A C22A H52B 108.7
H52A C22A H52B 107.6
C10A C19A H53A 109.5
C10A C19A H53B 109.5
H53A C19A H53B 109.5
C10A C19A H53C 109.5
H53A C19A H53C 109.5
H53B C19A H53C 109.5
C3A C2A C1A 110.5(2)
C3A C2A H55A 109.6
C1A C2A H55A 109.6
C3A C2A H55B 109.6
C1A C2A H55B 109.6
H55A C2A H55B 108.1
C2A C1A C10A 113.8(2)
C2A C1A H58A 108.8
C10A C1A H58A 108.8
C2A C1A H58B 108.8
C10A C1A H58B 108.8
H58A C1A H58B 107.7
O3A C3A C2A 106.9(2)
O3A C3A C4A 111.1(2)
C2A C3A C4A 111.7(2)
O3A C3A H60B 109.1(19)
C2A C3A H60B 109.3(19)
C4A C3A H60B 108.7(18)
C14A C15A C16A 103.7(2)
C14A C15A H61A 111.0
C16A C15A H61A 111.0
C14A C15A H61B 111.0
C16A C15A H61B 111.0
H61A C15A H61B 109.0
C20A C21A H62A 109.5
C20A C21A H62B 109.5
H62A C21A H62B 109.5
C20A C21A H62C 109.5
H62A C21A H62C 109.5
H62B C21A H62C 109.5
C1G N1G H5D 109(2)
C1G N1G H9D 111(2)
H5D N1G H9D 111(3)
C1G N1G H2D 109(2)
H5D N1G H2D 104(3)
H9D N1G H2D 112(3)
N1G C1G C2G 110.2(3)
N1G C1G H59A 109.6
C2G C1G H59A 109.6
N1G C1G H59B 109.6
C2G C1G H59B 109.6
H59A C1G H59B 108.1
C1G C2G C3G 111.8(3)
C1G C2G H64A 109.3
C3G C2G H64A 109.3
C1G C2G H64B 109.3
C3G C2G H64B 109.3
H64A C2G H64B 107.9
C2G C3G H65A 109.5
C2G C3G H65B 109.5
H65A C3G H65B 109.5
C2G C3G H65C 109.5
H65A C3G H65C 109.5
H65B C3G H65C 109.5
H5Y O43 H6Y 103(4)
H18 O49 H23 111(5)
H8 O57 H13 103(6)
C31A N1GB H5G 120(4)
C31A N1GB H2G 98(4)
H5G N1GB H2G 108(4)
C31A N1GB H9G 123(4)
H5G N1GB H9G 107(6)
H2G N1GB H9G 97(5)
N1GA C32A C32B 110.9(9)
N1GA C32A H2A1 109.5
C32B C32A H2A1 109.5
N1GA C32A H2A2 109.5
C32B C32A H2A2 109.5
H2A1 C32A H2A2 108.0
C32A C32B C2C 111.7(8)
C32A C32B H2B1 109.3
C2C C32B H2B1 109.3
C32A C32B H2B2 109.3
C2C C32B H2B2 109.3
H2B1 C32B H2B2 107.9
C31A C31B C1C 110.0(12)
C31A C31B H1B1 109.7
C1C C31B H1B1 109.7
C31A C31B H1B2 109.7
C1C C31B H1B2 109.7
H1B1 C31B H1B2 108.2
C31B C31A N1GB 110.8(14)
C31B C31A H1A1 109.5
N1GB C31A H1A1 109.5
C31B C31A H1A2 109.5
N1GB C31A H1A2 109.5
H1A1 C31A H1A2 108.1
C32B C2C H2C1 109.5
C32B C2C H2C2 109.5
H2C1 C2C H2C2 109.5
C32B C2C H2C3 109.5
H2C1 C2C H2C3 109.5
H2C2 C2C H2C3 109.5
C32A N1GA H5G 110(3)
C32A N1GA H2G 119(3)
H5G N1GA H2G 101(4)
C32A N1GA H9G 104(4)
H5G N1GA H9G 115(5)
H2G N1GA H9G 108(5)
C3A O3A H6A 116(3)
H5Y O43A H6Y 74(3)
H102 O5 H75 108(10)

loop_
_geom_bond_atom_site_label_1
_geom_bond_atom_site_label_2
_geom_bond_distance
O12B C12B 1.426(3)
O12B H12 0.85(4)
O24B C24B 1.267(3)
C9B C11B 1.527(3)
C9B C8B 1.550(3)
C9B C10B 1.556(3)
C9B H7 1.0000
C13B C18B 1.532(3)
C13B C12B 1.539(3)
C13B C14B 1.547(3)
C13B C17B 1.557(3)
C17B C20B 1.535(3)
C17B C16B 1.561(3)
C17B H9 1.0000
C11B C12B 1.540(3)
C11B H10A 0.9900
C11B H10B 0.9900
O13 H19 0.91(6)
O13 H12C 0.87(5)
O24A C24B 1.243(3)
C7B C8B 1.527(3)
C7B C6B 1.530(4)
C7B H16A 0.9900
C7B H16B 0.9900
C12B H17 1.0000
C4B C3B 1.526(4)
C4B C5B 1.542(4)
C4B H19A 0.9900
C4B H19B 0.9900
O3B C3B 1.427(3)
O3B H6B 0.941(15)
C14B C8B 1.522(3)
C14B C15B 1.531(3)
C14B H21 1.0000
C10B C1B 1.540(4)
C10B C19B 1.546(4)
C10B C5B 1.553(4)
C24B C23B 1.526(3)
C5B C6B 1.537(4)
C5B H27 1.0000
C6B H28A 0.9900
C6B H28B 0.9900
C8B H29 1.0000
C1B C2B 1.516(4)
C1B H33A 0.9900
C1B H33B 0.9900
C23B C22B 1.521(3)
C23B H40A 0.9900
C23B H40B 0.9900
C16B C15B 1.539(4)
C16B H41A 0.9900
C16B H41B 0.9900
C2B C3B 1.516(4)
C2B H42A 0.9900
C2B H42B 0.9900
C3B H44 1.0000
C18B H45A 0.9800
C18B H45B 0.9800
C18B H45C 0.9800
C15B H46A 0.9900
C15B H46B 0.9900
C20B C21B 1.532(4)
C20B C22B 1.544(3)
C20B H47 1.0000
C19B H48A 0.9800
C19B H48B 0.9800
C19B H48C 0.9800
C22B H54A 0.9900
C22B H54B 0.9900
C21B H56A 0.9800
C21B H56B 0.9800
C21B H56C 0.9800
O12A C12A 1.440(3)
O12A H12D 0.947(14)
O24D C24A 1.251(3)
C13A C12A 1.535(3)
C13A C18A 1.538(3)
C13A C14A 1.542(3)
C13A C17A 1.551(3)
C9A C11A 1.532(3)
C9A C8A 1.549(3)
C9A C10A 1.557(3)
C9A H6 1.0000
C11A C12A 1.536(3)
C11A H12A 0.9900
C11A H12B 0.9900
C12A H15 1.0000
O24C C24A 1.253(3)
C24A C23A 1.517(3)
C17A C20A 1.536(3)
C17A C16A 1.561(3)
C17A H17A 1.0000
C14A C8A 1.527(3)
C14A C15A 1.535(3)
C14A H26 1.0000
C5A C6A 1.536(4)
C5A C4A 1.540(4)
C5A C10A 1.556(4)
C5A H30 1.0000
C18A H31A 0.9800
C18A H31B 0.9800
C18A H31C 0.9800
C8A C7A 1.528(3)
C8A H32 1.0000
C4A C3A 1.513(4)
C4A H34A 0.9900
C4A H34B 0.9900
C10A C19A 1.542(4)
C10A C1A 1.542(4)
C7A C6A 1.523(4)
C7A H36A 0.9900
C7A H36B 0.9900
C20A C22A 1.536(3)
C20A C21A 1.536(4)
C20A H38 1.0000
C6A H39A 0.9900
C6A H39B 0.9900
C16A C15A 1.540(4)
C16A H50A 0.9900
C16A H50B 0.9900
C23A C22A 1.518(4)
C23A H51A 0.9900
C23A H51B 0.9900
C22A H52A 0.9900
C22A H52B 0.9900
C19A H53A 0.9800
C19A H53B 0.9800
C19A H53C 0.9800
C2A C3A 1.511(4)
C2A C1A 1.517(4)
C2A H55A 0.9900
C2A H55B 0.9900
C1A H58A 0.9900
C1A H58B 0.9900
C3A O3A 1.432(4)
C3A H60B 1.01(4)
C15A H61A 0.9900
C15A H61B 0.9900
C21A H62A 0.9800
C21A H62B 0.9800
C21A H62C 0.9800
N1G C1G 1.484(4)
N1G H5D 0.81(4)
N1G H9D 0.87(4)
N1G H2D 0.897(2)
C1G C2G 1.513(4)
C1G H59A 0.9900
C1G H59B 0.9900
C2G C3G 1.521(6)
C2G H64A 0.9900
C2G H64B 0.9900
C3G H65A 0.9800
C3G H65B 0.9800
C3G H65C 0.9800
O43 H5Y 0.86(5)
O43 H6Y 0.83(6)
O49 H18 0.810(19)
O49 H23 0.82(2)
O57 H8 0.91(2)
O57 H13 0.91(2)
N1GB C31A 1.62(3)
N1GB H5G 0.91(5)
N1GB H2G 0.87(6)
N1GB H9G 1.16(8)
C32A N1GA 1.417(17)
C32A C32B 1.480(12)
C32A H2A1 0.9900
C32A H2A2 0.9900
C32B C2C 1.528(14)
C32B H2B1 0.9900
C32B H2B2 0.9900
C1C C31B 1.51(2)
C1C H1C1 0.9800
C1C H1C2 0.9800
C1C H1C3 0.9800
C31B C31A 1.502(16)
C31B H1B1 0.9900
C31B H1B2 0.9900
C31A H1A1 0.9900
C31A H1A2 0.9900
C2C H2C1 0.9800
C2C H2C2 0.9800
C2C H2C3 0.9800
N1GA H5G 0.98(5)
N1GA H2G 0.89(5)
N1GA H9G 0.99(8)
O3A H6A 0.90(5)
O43A H5Y 1.05(4)
O43A H6Y 1.16(6)
O5 H102 0.91(2)
O5 H75 0.91(2)

loop_
_geom_torsion_atom_site_label_1
_geom_torsion_atom_site_label_2
_geom_torsion_atom_site_label_3
_geom_torsion_atom_site_label_4
_geom_torsion
C18B C13B C17B C20B -45.7(3)
C12B C13B C17B C20B 79.4(3)
C14B C13B C17B C20B -164.23(19)
C18B C13B C17B C16B 79.3(2)
C12B C13B C17B C16B -155.5(2)
C14B C13B C17B C16B -39.2(2)
C8B C9B C11B C12B 49.2(3)
C10B C9B C11B C12B 177.5(2)
C18B C13B C12B O12B 173.22(18)
C14B C13B C12B O12B -64.4(2)
C17B C13B C12B O12B 47.8(3)
C18B C13B C12B C11B -64.7(2)
C14B C13B C12B C11B 57.7(2)
C17B C13B C12B C11B 169.92(19)
C9B C11B C12B O12B 66.4(2)
C9B C11B C12B C13B -54.2(3)
C18B C13B C14B C8B 59.4(2)
C12B C13B C14B C8B -61.3(2)
C17B C13B C14B C8B 176.16(18)
C18B C13B C14B C15B -70.0(2)
C12B C13B C14B C15B 169.34(18)
C17B C13B C14B C15B 46.8(2)
C11B C9B C10B C1B 52.0(3)
C8B C9B C10B C1B -178.51(19)
C11B C9B C10B C19B -67.6(3)
C8B C9B C10B C19B 61.9(3)
C11B C9B C10B C5B 171.31(19)
C8B C9B C10B C5B -59.2(2)
C3B C4B C5B C6B -177.6(2)
C3B C4B C5B C10B -52.3(3)
C1B C10B C5B C6B 177.8(2)
C19B C10B C5B C6B -66.8(3)
C9B C10B C5B C6B 55.9(3)
C1B C10B C5B C4B 52.7(3)
C19B C10B C5B C4B 168.2(2)
C9B C10B C5B C4B -69.2(3)
C8B C7B C6B C5B 53.7(3)
C4B C5B C6B C7B 72.3(3)
C10B C5B C6B C7B -53.8(3)
C15B C14B C8B C7B -61.1(3)
C13B C14B C8B C7B 177.26(18)
C15B C14B C8B C9B 177.0(2)
C13B C14B C8B C9B 55.4(2)
C6B C7B C8B C14B -177.4(2)
C6B C7B C8B C9B -55.4(3)
C11B C9B C8B C14B -47.8(2)
C10B C9B C8B C14B -177.56(19)
C11B C9B C8B C7B -171.17(19)
C10B C9B C8B C7B 59.0(2)
C19B C10B C1B C2B -174.1(2)
C5B C10B C1B C2B -56.8(3)
C9B C10B C1B C2B 63.1(3)
O24A C24B C23B C22B -7.3(4)
O24B C24B C23B C22B 171.3(2)
C20B C17B C16B C15B 146.5(2)
C13B C17B C16B C15B 18.2(2)
C10B C1B C2B C3B 58.7(3)
C1B C2B C3B O3B -176.4(2)
C1B C2B C3B C4B -54.1(3)
C5B C4B C3B O3B 171.4(2)
C5B C4B C3B C2B 51.7(3)
C8B C14B C15B C16B -162.4(2)
C13B C14B C15B C16B -35.5(2)
C17B C16B C15B C14B 10.4(2)
C13B C17B C20B C21B -61.8(3)
C16B C17B C20B C21B 178.1(2)
C13B C17B C20B C22B 173.59(19)
C16B C17B C20B C22B 53.5(3)
C24B C23B C22B C20B 169.2(2)
C21B C20B C22B C23B -69.9(3)
C17B C20B C22B C23B 56.4(3)
C8A C9A C11A C12A 49.5(3)
C10A C9A C11A C12A 177.1(2)
C18A C13A C12A O12A 171.81(19)
C14A C13A C12A O12A -66.3(2)
C17A C13A C12A O12A 46.9(3)
C18A C13A C12A C11A -66.3(2)
C14A C13A C12A C11A 55.6(2)
C17A C13A C12A C11A 168.80(19)
C9A C11A C12A O12A 68.1(2)
C9A C11A C12A C13A -52.7(3)
C12A C13A C17A C20A 78.8(3)
C18A C13A C17A C20A -45.9(3)
C14A C13A C17A C20A -163.93(19)
C12A C13A C17A C16A -155.5(2)
C18A C13A C17A C16A 79.8(2)
C14A C13A C17A C16A -38.3(2)
C12A C13A C14A C8A -60.5(2)
C18A C13A C14A C8A 59.7(2)
C17A C13A C14A C8A 175.90(18)
C12A C13A C14A C15A 169.86(18)
C18A C13A C14A C15A -70.0(2)
C17A C13A C14A C15A 46.2(2)
C15A C14A C8A C7A -58.7(3)
C13A C14A C8A C7A 179.26(18)
C15A C14A C8A C9A 179.0(2)
C13A C14A C8A C9A 57.0(2)
C11A C9A C8A C14A -49.6(2)
C10A C9A C8A C14A -178.49(19)
C11A C9A C8A C7A -173.14(19)
C10A C9A C8A C7A 58.0(2)
C6A C5A C4A C3A -177.4(2)
C10A C5A C4A C3A -52.3(3)
C6A C5A C10A C19A -67.9(3)
C4A C5A C10A C19A 167.8(2)
C6A C5A C10A C1A 176.4(2)
C4A C5A C10A C1A 52.1(3)
C6A C5A C10A C9A 54.4(3)
C4A C5A C10A C9A -69.9(3)
C11A C9A C10A C19A -64.0(3)
C8A C9A C10A C19A 64.3(3)
C11A C9A C10A C1A 55.5(3)
C8A C9A C10A C1A -176.21(19)
C11A C9A C10A C5A 174.8(2)
C8A C9A C10A C5A -56.8(3)
C14A C8A C7A C6A -178.2(2)
C9A C8A C7A C6A -56.4(3)
C13A C17A C20A C22A 176.0(2)
C16A C17A C20A C22A 54.9(3)
C13A C17A C20A C21A -59.1(3)
C16A C17A C20A C21A 179.7(2)
C8A C7A C6A C5A 54.9(3)
C4A C5A C6A C7A 71.5(3)
C10A C5A C6A C7A -54.0(3)
C20A C17A C16A C15A 147.0(2)
C13A C17A C16A C15A 17.2(2)
O24D C24A C23A C22A -17.1(4)
O24C C24A C23A C22A 162.6(3)
C24A C23A C22A C20A -178.5(2)
C21A C20A C22A C23A -64.6(3)
C17A C20A C22A C23A 62.0(3)
C3A C2A C1A C10A 58.6(3)
C19A C10A C1A C2A -173.9(2)
C5A C10A C1A C2A -56.6(3)
C9A C10A C1A C2A 63.9(3)
C1A C2A C3A O3A -176.0(2)
C1A C2A C3A C4A -54.3(3)
C5A C4A C3A O3A 171.7(2)
C5A C4A C3A C2A 52.4(3)
C8A C14A C15A C16A -162.6(2)
C13A C14A C15A C16A -35.5(2)
C17A C16A C15A C14A 11.0(3)
N1G C1G C2G C3G 179.4(3)
N1GA C32A C32B C2C -177.1(12)
C1C C31B C31A N1GB -172.9(17)
